data_1552705
loop_
_publ_author_name
'Kazakova, Oxana B.'
'Khusnutdinova, Elmira F.'
'Petrova, Anastasiya V.'
'Yamansarov, Emil Yu'
'Lobov, Alexander N.'
'Fedorova, Alexandra A.'
'Suponitsky, Kyrill Yu'

_publ_section_title
;
 Diastereoselective Synthesis of Triterpenoid 1,2,4-Trioxolanes by
 Griesbaum Co-ozonolysis.
;
_journal_issue 9
_journal_name_full 'Journal of natural products'
_journal_page_first 2550
_journal_page_last 2558
_journal_paper_doi 10.1021/acs.jnatprod.9b00393
_journal_volume 82
_journal_year 2019
_chemical_absolute_configuration syn
_chemical_formula_moiety 'C31 H51 N O2'
_chemical_formula_sum 'C31 H51 N O2'
_chemical_formula_weight 469.72
_space_group_crystal_system triclinic
_space_group_IT_number 1
_space_group_name_Hall 'P 1'
_space_group_name_H-M_alt 'P 1'
_atom_sites_solution_hydrogens geom
_atom_sites_solution_primary direct
_atom_sites_solution_secondary difmap
_audit_creation_method SHELXL-2014/6
_cell_angle_alpha 76.7130(10)
_cell_angle_beta 85.6870(10)
_cell_angle_gamma 65.1230(10)
_cell_formula_units_Z 1
_cell_length_a 6.4002(3)
_cell_length_b 7.3244(4)
_cell_length_c 15.8163(9)
_cell_measurement_reflns_used 5032
_cell_measurement_temperature 120(2)
_cell_measurement_theta_max 29.62
_cell_measurement_theta_min 2.65
_cell_volume 654.44(6)
_computing_cell_refinement 'SAINT (Bruker, 2009)'
_computing_data_collection 'APEX (Bruker, 2009)'
_computing_data_reduction 'SAINT (Bruker, 2009)'
_computing_molecular_graphics 'SHELXL-2014/6 (Sheldrick, 2014)'
_computing_publication_material 'SHELXL-2014/6 (Sheldrick, 2014) and PLATON (Spek, 2009)'
_computing_structure_refinement 'SHELXL-2014/6 (Sheldrick, 2014)'
_computing_structure_solution 'SHELXL-2014/6 (Sheldrick, 2014)'
_diffrn_ambient_temperature 120(2)
_diffrn_measured_fraction_theta_full 1.000
_diffrn_measured_fraction_theta_max 0.996
_diffrn_measurement_device_type 'Bruker APEX-II CCD'
_diffrn_measurement_method '\f and \w scans'
_diffrn_radiation_type MoK\a
_diffrn_radiation_wavelength 0.71073
_diffrn_reflns_av_R_equivalents 0.0299
_diffrn_reflns_av_unetI/netI 0.0438
_diffrn_reflns_Laue_measured_fraction_full 1.000
_diffrn_reflns_Laue_measured_fraction_max 0.996
_diffrn_reflns_limit_h_max 8
_diffrn_reflns_limit_h_min -8
_diffrn_reflns_limit_k_max 10
_diffrn_reflns_limit_k_min -10
_diffrn_reflns_limit_l_max 22
_diffrn_reflns_limit_l_min -22
_diffrn_reflns_number 16795
_diffrn_reflns_point_group_measured_fraction_full 0.994
_diffrn_reflns_point_group_measured_fraction_max 0.989
_diffrn_reflns_theta_full 25.242
_diffrn_reflns_theta_max 29.867
_diffrn_reflns_theta_min 2.647
_diffrn_source 'sealed tube'
_exptl_absorpt_coefficient_mu 0.072
_exptl_absorpt_correction_type none
_exptl_crystal_colour colorless
_exptl_crystal_density_diffrn 1.192
_exptl_crystal_description prizm
_exptl_crystal_F_000 260
_exptl_crystal_size_max 0.24
_exptl_crystal_size_mid 0.24
_exptl_crystal_size_min 0.18
_refine_diff_density_max 0.322
_refine_diff_density_min -0.193
_refine_diff_density_rms 0.045
_refine_ls_abs_structure_details
;
 Flack x determined using 2861 quotients [(I+)-(I-)]/[(I+)+(I-)]
 (Parsons, Flack and Wagner, Acta Cryst. B69 (2013) 249-259).
;
_refine_ls_abs_structure_Flack -0.6(5)
_refine_ls_extinction_method none
_refine_ls_goodness_of_fit_ref 1.038
_refine_ls_hydrogen_treatment constr
_refine_ls_matrix_type full
_refine_ls_number_parameters 315
_refine_ls_number_reflns 7462
_refine_ls_number_restraints 3
_refine_ls_restrained_S_all 1.038
_refine_ls_R_factor_all 0.0513
_refine_ls_R_factor_gt 0.0429
_refine_ls_shift/su_max 0.000
_refine_ls_shift/su_mean 0.000
_refine_ls_structure_factor_coef Fsqd
_refine_ls_weighting_details 'w=1/[\s^2^(Fo^2^)+(0.0636P)^2^+0.0115P] where P=(Fo^2^+2Fc^2^)/3'
_refine_ls_weighting_scheme calc
_refine_ls_wR_factor_gt 0.1055
_refine_ls_wR_factor_ref 0.1125
_reflns_Friedel_coverage 0.985
_reflns_Friedel_fraction_full 0.989
_reflns_Friedel_fraction_max 0.981
_reflns_number_gt 6542
_reflns_number_total 7462
_reflns_threshold_expression 'I > 2\s(I)'
_cod_data_source_file np9b00393_si_002.cif
_cod_data_source_block 3noch3
_cod_database_code 1552705
_shelx_space_group_comment
;
The symmetry employed for this shelxl refinement is uniquely defined
by the following loop, which should always be used as a source of
symmetry information in preference to the above space-group names.
They are only intended as comments.
;
_shelxl_version_number 2014/6

loop_
_space_group_symop_operation_xyz
'x, y, z'

loop_
_atom_site_label
_atom_site_type_symbol
_atom_site_fract_x
_atom_site_fract_y
_atom_site_fract_z
_atom_site_U_iso_or_equiv
_atom_site_adp_type
_atom_site_occupancy
_atom_site_site_symmetry_order
_atom_site_calc_flag
_atom_site_refinement_flags_posn
_atom_site_refinement_flags_adp
O1 O -0.5860(2) -0.0410(2) 0.11192(10) 0.0245(3) Uani 1 1 d . .
O2 O 0.1472(3) 0.6116(2) -0.55896(11) 0.0270(3) Uani 1 1 d . .
N1 N 0.1858(3) 0.3998(3) -0.53996(12) 0.0216(4) Uani 1 1 d . .
C1 C -0.1719(4) 0.4509(3) -0.34859(13) 0.0196(4) Uani 1 1 d . .
H1A H -0.3055 0.5594 -0.3276 0.024 Uiso 1 1 calc R U
H1B H -0.0326 0.4289 -0.3170 0.024 Uiso 1 1 calc R U
C2 C -0.1461(4) 0.5266(3) -0.44599(14) 0.0217(4) Uani 1 1 d . .
H2A H -0.2942 0.5693 -0.4766 0.026 Uiso 1 1 calc R U
H2B H -0.1117 0.6493 -0.4546 0.026 Uiso 1 1 calc R U
C3 C 0.0407(3) 0.3656(3) -0.48560(13) 0.0187(4) Uani 1 1 d . .
C4 C 0.0527(3) 0.1469(3) -0.46437(13) 0.0180(4) Uani 1 1 d . .
C5 C 0.0012(3) 0.0874(3) -0.36614(13) 0.0163(4) Uani 1 1 d . .
H5A H 0.1395 0.0715 -0.3345 0.020 Uiso 1 1 calc R U
C6 C -0.0033(4) -0.1255(3) -0.33996(13) 0.0187(4) Uani 1 1 d . .
H6A H -0.1507 -0.1170 -0.3600 0.022 Uiso 1 1 calc R U
H6B H 0.1237 -0.2238 -0.3682 0.022 Uiso 1 1 calc R U
C7 C 0.0228(4) -0.2034(3) -0.24125(13) 0.0195(4) Uani 1 1 d . .
H7A H 0.1754 -0.2206 -0.2225 0.023 Uiso 1 1 calc R U
H7B H 0.0186 -0.3407 -0.2260 0.023 Uiso 1 1 calc R U
C8 C -0.1649(3) -0.0591(3) -0.19074(12) 0.0148(4) Uani 1 1 d . .
C9 C -0.1844(3) 0.1664(3) -0.22546(12) 0.0153(4) Uani 1 1 d . .
H9A H -0.0335 0.1603 -0.2089 0.018 Uiso 1 1 calc R U
C10 C -0.2061(3) 0.2489(3) -0.32714(13) 0.0159(4) Uani 1 1 d . .
C11 C -0.3644(4) 0.3154(3) -0.17446(13) 0.0197(4) Uani 1 1 d . .
H11A H -0.3686 0.4551 -0.1955 0.024 Uiso 1 1 calc R U
H11B H -0.5187 0.3234 -0.1853 0.024 Uiso 1 1 calc R U
C12 C -0.3090(4) 0.2453(3) -0.07704(13) 0.0203(4) Uani 1 1 d . .
H12A H -0.4328 0.3403 -0.0464 0.024 Uiso 1 1 calc R U
H12B H -0.1634 0.2535 -0.0658 0.024 Uiso 1 1 calc R U
C13 C -0.2852(3) 0.0251(3) -0.04016(13) 0.0158(4) Uani 1 1 d . .
H13A H -0.4361 0.0221 -0.0500 0.019 Uiso 1 1 calc R U
C14 C -0.0991(3) -0.1285(3) -0.08969(13) 0.0157(4) Uani 1 1 d . .
C15 C -0.0879(4) -0.3466(3) -0.05048(13) 0.0214(4) Uani 1 1 d . .
H15A H -0.2383 -0.3472 -0.0607 0.026 Uiso 1 1 calc R U
H15B H 0.0302 -0.4463 -0.0810 0.026 Uiso 1 1 calc R U
C16 C -0.0302(4) -0.4174(3) 0.04688(14) 0.0230(4) Uani 1 1 d . .
H16A H 0.1303 -0.4382 0.0562 0.028 Uiso 1 1 calc R U
H16B H -0.0389 -0.5519 0.0685 0.028 Uiso 1 1 calc R U
C17 C -0.1908(4) -0.2646(3) 0.09999(13) 0.0194(4) Uani 1 1 d . .
C18 C -0.2349(3) -0.0386(3) 0.05863(13) 0.0173(4) Uani 1 1 d . .
H18A H -0.1015 -0.0116 0.0719 0.021 Uiso 1 1 calc R U
C19 C -0.4418(3) 0.0683(3) 0.11188(13) 0.0200(4) Uani 1 1 d . .
H19A H -0.5255 0.2168 0.0826 0.024 Uiso 1 1 calc R U
C20 C -0.3721(4) 0.0492(3) 0.20619(13) 0.0225(4) Uani 1 1 d . .
C21 C -0.2626(4) -0.1809(3) 0.25084(14) 0.0245(4) Uani 1 1 d . .
H21A H -0.3864 -0.2288 0.2677 0.029 Uiso 1 1 calc R U
H21B H -0.1801 -0.1981 0.3046 0.029 Uiso 1 1 calc R U
C22 C -0.0932(4) -0.3167(3) 0.19287(14) 0.0228(4) Uani 1 1 d . .
H22A H -0.0564 -0.4633 0.2194 0.027 Uiso 1 1 calc R U
H22B H 0.0518 -0.2980 0.1901 0.027 Uiso 1 1 calc R U
C23 C -0.1181(4) 0.1399(3) -0.52678(14) 0.0234(4) Uani 1 1 d . .
H23A H -0.0752 0.1764 -0.5870 0.035 Uiso 1 1 calc R U
H23B H -0.2745 0.2383 -0.5179 0.035 Uiso 1 1 calc R U
H23C H -0.1124 0.0005 -0.5149 0.035 Uiso 1 1 calc R U
C24 C 0.2953(4) -0.0079(3) -0.48247(14) 0.0236(4) Uani 1 1 d . .
H24A H 0.3392 0.0401 -0.5413 0.035 Uiso 1 1 calc R U
H24B H 0.2946 -0.1434 -0.4776 0.035 Uiso 1 1 calc R U
H24C H 0.4063 -0.0186 -0.4401 0.035 Uiso 1 1 calc R U
C25 C -0.4454(4) 0.2992(3) -0.36443(14) 0.0225(4) Uani 1 1 d . .
H25A H -0.4768 0.4036 -0.4189 0.034 Uiso 1 1 calc R U
H25B H -0.5638 0.3523 -0.3225 0.034 Uiso 1 1 calc R U
H25C H -0.4473 0.1737 -0.3756 0.034 Uiso 1 1 calc R U
C26 C -0.3930(4) -0.0733(3) -0.20597(14) 0.0224(4) Uani 1 1 d . .
H26A H -0.4166 -0.0567 -0.2683 0.034 Uiso 1 1 calc R U
H26B H -0.5214 0.0359 -0.1845 0.034 Uiso 1 1 calc R U
H26C H -0.3854 -0.2082 -0.1748 0.034 Uiso 1 1 calc R U
C27 C 0.1411(3) -0.1377(3) -0.07366(14) 0.0212(4) Uani 1 1 d . .
H27A H 0.1600 -0.1427 -0.0121 0.032 Uiso 1 1 calc R U
H27B H 0.1546 -0.0149 -0.1094 0.032 Uiso 1 1 calc R U
H27C H 0.2608 -0.2615 -0.0893 0.032 Uiso 1 1 calc R U
C28 C -0.4384(4) -0.2487(3) 0.10407(15) 0.0238(4) Uani 1 1 d . .
H28A H -0.4790 -0.2766 0.0507 0.029 Uiso 1 1 calc R U
H28B H -0.4544 -0.3497 0.1548 0.029 Uiso 1 1 calc R U
C29 C -0.2030(5) 0.1484(4) 0.20630(16) 0.0312(5) Uani 1 1 d . .
H29A H -0.1891 0.1652 0.2650 0.047 Uiso 1 1 calc R U
H29B H -0.2605 0.2837 0.1661 0.047 Uiso 1 1 calc R U
H29C H -0.0517 0.0596 0.1879 0.047 Uiso 1 1 calc R U
C30 C -0.5873(4) 0.1616(4) 0.25434(15) 0.0297(5) Uani 1 1 d . .
H30A H -0.5483 0.1335 0.3161 0.045 Uiso 1 1 calc R U
H30B H -0.7052 0.1131 0.2478 0.045 Uiso 1 1 calc R U
H30C H -0.6464 0.3103 0.2300 0.045 Uiso 1 1 calc R U
C31 C 0.3043(4) 0.6398(4) -0.62381(15) 0.0269(5) Uani 1 1 d . .
H31A H 0.2755 0.7860 -0.6400 0.040 Uiso 1 1 calc R U
H31B H 0.2831 0.5951 -0.6751 0.040 Uiso 1 1 calc R U
H31C H 0.4625 0.5578 -0.6010 0.040 Uiso 1 1 calc R U

loop_
_atom_site_aniso_label
_atom_site_aniso_U_11
_atom_site_aniso_U_22
_atom_site_aniso_U_33
_atom_site_aniso_U_23
_atom_site_aniso_U_13
_atom_site_aniso_U_12
O1 0.0174(7) 0.0273(8) 0.0272(8) -0.0052(6) 0.0020(6) -0.0083(6)
O2 0.0350(9) 0.0222(8) 0.0268(8) -0.0048(6) 0.0091(6) -0.0163(7)
N1 0.0283(9) 0.0186(8) 0.0204(8) -0.0034(7) 0.0019(7) -0.0128(7)
C1 0.0260(10) 0.0174(9) 0.0172(9) -0.0061(7) 0.0046(7) -0.0102(8)
C2 0.0274(10) 0.0172(9) 0.0191(10) -0.0047(7) 0.0041(8) -0.0081(8)
C3 0.0224(10) 0.0185(9) 0.0155(9) -0.0032(7) -0.0016(7) -0.0087(8)
C4 0.0219(9) 0.0168(9) 0.0166(9) -0.0053(7) 0.0021(7) -0.0086(8)
C5 0.0185(9) 0.0156(9) 0.0157(8) -0.0041(7) 0.0005(7) -0.0077(7)
C6 0.0224(9) 0.0165(9) 0.0184(9) -0.0074(7) 0.0032(7) -0.0078(8)
C7 0.0224(10) 0.0149(9) 0.0197(9) -0.0042(7) 0.0027(8) -0.0063(8)
C8 0.0152(9) 0.0141(9) 0.0161(8) -0.0035(7) 0.0023(7) -0.0072(7)
C9 0.0168(9) 0.0147(9) 0.0143(9) -0.0027(7) 0.0009(7) -0.0067(7)
C10 0.0176(9) 0.0140(9) 0.0160(9) -0.0044(7) 0.0009(7) -0.0059(7)
C11 0.0232(10) 0.0147(9) 0.0164(9) -0.0036(7) 0.0030(7) -0.0035(8)
C12 0.0272(10) 0.0136(9) 0.0178(9) -0.0037(7) 0.0041(8) -0.0069(8)
C13 0.0158(9) 0.0144(9) 0.0152(8) -0.0026(7) 0.0020(7) -0.0050(7)
C14 0.0160(8) 0.0139(8) 0.0159(9) -0.0018(7) 0.0009(7) -0.0059(7)
C15 0.0255(10) 0.0145(9) 0.0214(10) -0.0028(7) 0.0033(8) -0.0066(8)
C16 0.0245(10) 0.0166(10) 0.0219(10) -0.0003(8) 0.0025(8) -0.0051(8)
C17 0.0185(9) 0.0164(9) 0.0196(9) -0.0010(7) 0.0021(7) -0.0055(7)
C18 0.0170(9) 0.0169(9) 0.0162(9) -0.0018(7) 0.0013(7) -0.0063(7)
C19 0.0189(9) 0.0204(9) 0.0174(9) -0.0020(7) 0.0026(7) -0.0064(8)
C20 0.0237(10) 0.0238(10) 0.0169(9) -0.0028(8) 0.0025(8) -0.0081(8)
C21 0.0241(10) 0.0272(11) 0.0172(9) -0.0004(8) 0.0006(8) -0.0083(9)
C22 0.0196(10) 0.0213(10) 0.0208(10) 0.0007(8) -0.0010(8) -0.0044(8)
C23 0.0305(11) 0.0254(11) 0.0180(10) -0.0068(8) -0.0013(8) -0.0139(9)
C24 0.0275(11) 0.0215(10) 0.0222(10) -0.0072(8) 0.0074(8) -0.0103(8)
C25 0.0201(10) 0.0256(11) 0.0199(10) -0.0046(8) -0.0017(8) -0.0075(8)
C26 0.0231(10) 0.0272(11) 0.0232(10) -0.0027(8) -0.0001(8) -0.0176(9)
C27 0.0154(9) 0.0256(10) 0.0201(9) -0.0032(8) 0.0000(7) -0.0069(8)
C28 0.0212(10) 0.0246(11) 0.0256(10) -0.0032(8) 0.0019(8) -0.0110(8)
C29 0.0406(13) 0.0358(13) 0.0245(11) -0.0095(9) 0.0043(9) -0.0220(11)
C30 0.0304(12) 0.0296(12) 0.0212(10) -0.0053(9) 0.0063(9) -0.0059(9)
C31 0.0310(11) 0.0294(11) 0.0221(10) 0.0003(8) 0.0029(8) -0.0178(10)

loop_
_atom_type_symbol
_atom_type_description
_atom_type_scat_dispersion_real
_atom_type_scat_dispersion_imag
_atom_type_scat_source
C C 0.0033 0.0016 'International Tables Vol C Tables 4.2.6.8 and 6.1.1.4'
H H 0.0000 0.0000 'International Tables Vol C Tables 4.2.6.8 and 6.1.1.4'
N N 0.0061 0.0033 'International Tables Vol C Tables 4.2.6.8 and 6.1.1.4'
O O 0.0106 0.0060 'International Tables Vol C Tables 4.2.6.8 and 6.1.1.4'

loop_
_geom_angle_atom_site_label_1
_geom_angle_atom_site_label_2
_geom_angle_atom_site_label_3
_geom_angle
C28 O1 C19 108.04(15)
C31 O2 N1 108.14(16)
C3 N1 O2 111.46(16)
C2 C1 C10 113.29(16)
C2 C1 H1A 108.9
C10 C1 H1A 108.9
C2 C1 H1B 108.9
C10 C1 H1B 108.9
H1A C1 H1B 107.7
C3 C2 C1 112.93(17)
C3 C2 H2A 109.0
C1 C2 H2A 109.0
C3 C2 H2B 109.0
C1 C2 H2B 109.0
H2A C2 H2B 107.8
N1 C3 C2 124.73(18)
N1 C3 C4 116.74(17)
C2 C3 C4 118.43(17)
C3 C4 C24 110.13(17)
C3 C4 C23 107.88(16)
C24 C4 C23 107.01(17)
C3 C4 C5 109.50(15)
C24 C4 C5 108.80(16)
C23 C4 C5 113.48(17)
C6 C5 C10 110.78(15)
C6 C5 C4 113.19(15)
C10 C5 C4 118.11(16)
C6 C5 H5A 104.4
C10 C5 H5A 104.4
C4 C5 H5A 104.4
C7 C6 C5 110.41(16)
C7 C6 H6A 109.6
C5 C6 H6A 109.6
C7 C6 H6B 109.6
C5 C6 H6B 109.6
H6A C6 H6B 108.1
C6 C7 C8 113.77(16)
C6 C7 H7A 108.8
C8 C7 H7A 108.8
C6 C7 H7B 108.8
C8 C7 H7B 108.8
H7A C7 H7B 107.7
C7 C8 C26 107.38(16)
C7 C8 C9 108.77(15)
C26 C8 C9 111.30(16)
C7 C8 C14 110.34(15)
C26 C8 C14 110.11(15)
C9 C8 C14 108.93(14)
C11 C9 C8 110.67(15)
C11 C9 C10 114.15(15)
C8 C9 C10 116.51(15)
C11 C9 H9A 104.7
C8 C9 H9A 104.7
C10 C9 H9A 104.7
C1 C10 C25 107.29(16)
C1 C10 C5 106.80(15)
C25 C10 C5 114.90(16)
C1 C10 C9 108.26(15)
C25 C10 C9 112.82(16)
C5 C10 C9 106.45(15)
C12 C11 C9 111.58(16)
C12 C11 H11A 109.3
C9 C11 H11A 109.3
C12 C11 H11B 109.3
C9 C11 H11B 109.3
H11A C11 H11B 108.0
C11 C12 C13 112.71(16)
C11 C12 H12A 109.1
C13 C12 H12A 109.1
C11 C12 H12B 109.1
C13 C12 H12B 109.1
H12A C12 H12B 107.8
C12 C13 C18 111.26(15)
C12 C13 C14 110.65(15)
C18 C13 C14 111.99(15)
C12 C13 H13A 107.6
C18 C13 H13A 107.6
C14 C13 H13A 107.6
C27 C14 C15 106.73(16)
C27 C14 C13 109.99(16)
C15 C14 C13 107.86(15)
C27 C14 C8 111.04(15)
C15 C14 C8 111.49(15)
C13 C14 C8 109.64(14)
C16 C15 C14 113.20(17)
C16 C15 H15A 108.9
C14 C15 H15A 108.9
C16 C15 H15B 108.9
C14 C15 H15B 108.9
H15A C15 H15B 107.8
C15 C16 C17 113.47(17)
C15 C16 H16A 108.9
C17 C16 H16A 108.9
C15 C16 H16B 108.9
C17 C16 H16B 108.9
H16A C16 H16B 107.7
C16 C17 C28 113.81(18)
C16 C17 C22 111.22(17)
C28 C17 C22 109.55(17)
C16 C17 C18 113.10(16)
C28 C17 C18 100.58(16)
C22 C17 C18 107.98(17)
C19 C18 C13 113.65(16)
C19 C18 C17 98.62(15)
C13 C18 C17 114.58(16)
C19 C18 H18A 109.8
C13 C18 H18A 109.8
C17 C18 H18A 109.8
O1 C19 C18 103.63(16)
O1 C19 C20 110.09(16)
C18 C19 C20 112.39(16)
O1 C19 H19A 110.2
C18 C19 H19A 110.2
C20 C19 H19A 110.2
C30 C20 C29 108.57(19)
C30 C20 C21 109.66(17)
C29 C20 C21 110.93(19)
C30 C20 C19 109.03(17)
C29 C20 C19 110.35(17)
C21 C20 C19 108.27(17)
C20 C21 C22 113.12(17)
C20 C21 H21A 109.0
C22 C21 H21A 109.0
C20 C21 H21B 109.0
C22 C21 H21B 109.0
H21A C21 H21B 107.8
C21 C22 C17 112.44(17)
C21 C22 H22A 109.1
C17 C22 H22A 109.1
C21 C22 H22B 109.1
C17 C22 H22B 109.1
H22A C22 H22B 107.8
C4 C23 H23A 109.5
C4 C23 H23B 109.5
H23A C23 H23B 109.5
C4 C23 H23C 109.5
H23A C23 H23C 109.5
H23B C23 H23C 109.5
C4 C24 H24A 109.5
C4 C24 H24B 109.5
H24A C24 H24B 109.5
C4 C24 H24C 109.5
H24A C24 H24C 109.5
H24B C24 H24C 109.5
C10 C25 H25A 109.5
C10 C25 H25B 109.5
H25A C25 H25B 109.5
C10 C25 H25C 109.5
H25A C25 H25C 109.5
H25B C25 H25C 109.5
C8 C26 H26A 109.5
C8 C26 H26B 109.5
H26A C26 H26B 109.5
C8 C26 H26C 109.5
H26A C26 H26C 109.5
H26B C26 H26C 109.5
C14 C27 H27A 109.5
C14 C27 H27B 109.5
H27A C27 H27B 109.5
C14 C27 H27C 109.5
H27A C27 H27C 109.5
H27B C27 H27C 109.5
O1 C28 C17 106.47(17)
O1 C28 H28A 110.4
C17 C28 H28A 110.4
O1 C28 H28B 110.4
C17 C28 H28B 110.4
H28A C28 H28B 108.6
C20 C29 H29A 109.5
C20 C29 H29B 109.5
H29A C29 H29B 109.5
C20 C29 H29C 109.5
H29A C29 H29C 109.5
H29B C29 H29C 109.5
C20 C30 H30A 109.5
C20 C30 H30B 109.5
H30A C30 H30B 109.5
C20 C30 H30C 109.5
H30A C30 H30C 109.5
H30B C30 H30C 109.5
O2 C31 H31A 109.5
O2 C31 H31B 109.5
H31A C31 H31B 109.5
O2 C31 H31C 109.5
H31A C31 H31C 109.5
H31B C31 H31C 109.5

loop_
_geom_bond_atom_site_label_1
_geom_bond_atom_site_label_2
_geom_bond_distance
O1 C28 1.443(3)
O1 C19 1.454(3)
O2 C31 1.424(3)
O2 N1 1.426(2)
N1 C3 1.281(3)
C1 C2 1.534(3)
C1 C10 1.543(3)
C1 H1A 0.9900
C1 H1B 0.9900
C2 C3 1.501(3)
C2 H2A 0.9900
C2 H2B 0.9900
C3 C4 1.529(3)
C4 C24 1.543(3)
C4 C23 1.551(3)
C4 C5 1.564(3)
C5 C6 1.530(3)
C5 C10 1.560(3)
C5 H5A 1.0000
C6 C7 1.530(3)
C6 H6A 0.9900
C6 H6B 0.9900
C7 C8 1.541(3)
C7 H7A 0.9900
C7 H7B 0.9900
C8 C26 1.546(3)
C8 C9 1.570(3)
C8 C14 1.593(3)
C9 C11 1.541(3)
C9 C10 1.577(3)
C9 H9A 1.0000
C10 C25 1.546(3)
C11 C12 1.526(3)
C11 H11A 0.9900
C11 H11B 0.9900
C12 C13 1.529(3)
C12 H12A 0.9900
C12 H12B 0.9900
C13 C18 1.542(3)
C13 C14 1.561(2)
C13 H13A 1.0000
C14 C27 1.548(3)
C14 C15 1.548(3)
C15 C16 1.528(3)
C15 H15A 0.9900
C15 H15B 0.9900
C16 C17 1.532(3)
C16 H16A 0.9900
C16 H16B 0.9900
C17 C28 1.537(3)
C17 C22 1.540(3)
C17 C18 1.544(3)
C18 C19 1.529(3)
C18 H18A 1.0000
C19 C20 1.548(3)
C19 H19A 1.0000
C20 C30 1.527(3)
C20 C29 1.537(3)
C20 C21 1.537(3)
C21 C22 1.539(3)
C21 H21A 0.9900
C21 H21B 0.9900
C22 H22A 0.9900
C22 H22B 0.9900
C23 H23A 0.9800
C23 H23B 0.9800
C23 H23C 0.9800
C24 H24A 0.9800
C24 H24B 0.9800
C24 H24C 0.9800
C25 H25A 0.9800
C25 H25B 0.9800
C25 H25C 0.9800
C26 H26A 0.9800
C26 H26B 0.9800
C26 H26C 0.9800
C27 H27A 0.9800
C27 H27B 0.9800
C27 H27C 0.9800
C28 H28A 0.9900
C28 H28B 0.9900
C29 H29A 0.9800
C29 H29B 0.9800
C29 H29C 0.9800
C30 H30A 0.9800
C30 H30B 0.9800
C30 H30C 0.9800
C31 H31A 0.9800
C31 H31B 0.9800
C31 H31C 0.9800

loop_
_geom_torsion_atom_site_label_1
_geom_torsion_atom_site_label_2
_geom_torsion_atom_site_label_3
_geom_torsion_atom_site_label_4
_geom_torsion
C31 O2 N1 C3 -176.17(18)
C10 C1 C2 C3 -54.0(2)
O2 N1 C3 C2 -0.4(3)
O2 N1 C3 C4 175.95(16)
C1 C2 C3 N1 -137.6(2)
C1 C2 C3 C4 46.2(2)
N1 C3 C4 C24 23.6(2)
C2 C3 C4 C24 -159.84(17)
N1 C3 C4 C23 -92.9(2)
C2 C3 C4 C23 83.7(2)
N1 C3 C4 C5 143.18(19)
C2 C3 C4 C5 -40.2(2)
C3 C4 C5 C6 176.91(16)
C24 C4 C5 C6 -62.7(2)
C23 C4 C5 C6 56.3(2)
C3 C4 C5 C10 45.1(2)
C24 C4 C5 C10 165.53(16)
C23 C4 C5 C10 -75.5(2)
C10 C5 C6 C7 -62.7(2)
C4 C5 C6 C7 162.00(16)
C5 C6 C7 C8 58.3(2)
C6 C7 C8 C26 70.7(2)
C6 C7 C8 C9 -49.8(2)
C6 C7 C8 C14 -169.26(15)
C7 C8 C9 C11 -177.93(16)
C26 C8 C9 C11 64.0(2)
C14 C8 C9 C11 -57.62(19)
C7 C8 C9 C10 49.5(2)
C26 C8 C9 C10 -68.6(2)
C14 C8 C9 C10 169.78(15)
C2 C1 C10 C25 -68.2(2)
C2 C1 C10 C5 55.5(2)
C2 C1 C10 C9 169.74(17)
C6 C5 C10 C1 174.00(16)
C4 C5 C10 C1 -53.1(2)
C6 C5 C10 C25 -67.2(2)
C4 C5 C10 C25 65.7(2)
C6 C5 C10 C9 58.50(19)
C4 C5 C10 C9 -168.64(16)
C11 C9 C10 C1 60.7(2)
C8 C9 C10 C1 -168.32(16)
C11 C9 C10 C25 -57.9(2)
C8 C9 C10 C25 73.1(2)
C11 C9 C10 C5 175.19(15)
C8 C9 C10 C5 -53.8(2)
C8 C9 C11 C12 56.3(2)
C10 C9 C11 C12 -169.87(16)
C9 C11 C12 C13 -55.6(2)
C11 C12 C13 C18 -178.68(16)
C11 C12 C13 C14 56.1(2)
C12 C13 C14 C27 65.2(2)
C18 C13 C14 C27 -59.6(2)
C12 C13 C14 C15 -178.79(17)
C18 C13 C14 C15 56.4(2)
C12 C13 C14 C8 -57.21(19)
C18 C13 C14 C8 178.02(15)
C7 C8 C14 C27 55.7(2)
C26 C8 C14 C27 174.01(17)
C9 C8 C14 C27 -63.68(19)
C7 C8 C14 C15 -63.22(19)
C26 C8 C14 C15 55.1(2)
C9 C8 C14 C15 177.44(16)
C7 C8 C14 C13 177.41(15)
C26 C8 C14 C13 -64.24(19)
C9 C8 C14 C13 58.07(18)
C27 C14 C15 C16 59.8(2)
C13 C14 C15 C16 -58.3(2)
C8 C14 C15 C16 -178.77(16)
C14 C15 C16 C17 53.8(2)
C15 C16 C17 C28 68.9(2)
C15 C16 C17 C22 -166.75(18)
C15 C16 C17 C18 -45.0(2)
C12 C13 C18 C19 71.9(2)
C14 C13 C18 C19 -163.69(16)
C12 C13 C18 C17 -175.77(16)
C14 C13 C18 C17 -51.3(2)
C16 C17 C18 C19 165.52(17)
C28 C17 C18 C19 43.78(18)
C22 C17 C18 C19 -70.97(18)
C16 C17 C18 C13 44.5(2)
C28 C17 C18 C13 -77.3(2)
C22 C17 C18 C13 168.00(16)
C28 O1 C19 C18 28.39(19)
C28 O1 C19 C20 -92.01(19)
C13 C18 C19 O1 76.74(19)
C17 C18 C19 O1 -44.97(17)
C13 C18 C19 C20 -164.44(16)
C17 C18 C19 C20 73.85(19)
O1 C19 C20 C30 -65.7(2)
C18 C19 C20 C30 179.36(18)
O1 C19 C20 C29 175.16(18)
C18 C19 C20 C29 60.2(2)
O1 C19 C20 C21 53.6(2)
C18 C19 C20 C21 -61.4(2)
C30 C20 C21 C22 162.34(19)
C29 C20 C21 C22 -77.7(2)
C19 C20 C21 C22 43.5(2)
C20 C21 C22 C17 -46.1(3)
C16 C17 C22 C21 -173.72(18)
C28 C17 C22 C21 -47.0(2)
C18 C17 C22 C21 61.6(2)
C19 O1 C28 C17 0.6(2)
C16 C17 C28 O1 -149.89(17)
C22 C17 C28 O1 84.90(19)
C18 C17 C28 O1 -28.6(2)
